data_7250188
loop_
_publ_author_name
'Zieba, Sylwia'
'Dubis, Alina Teresa'
'Rusek, Michalina'
'Katrusiak, Andrzej'
'Gzella, Andrzej K.'
'Lapinski, Andrzej'

_publ_section_title
;
 Negative thermal expansion and linear compressibility in
 1H-imidazol-3-ium 2-hydroxybenzoate with a helical network of hydrogen
 bonds
;
_journal_name_full 'Physical Chemistry Chemical Physics'
_journal_paper_doi 10.1039/D4CP04519J
_journal_year 2025
_chemical_formula_moiety 'C7 H5 O3^-^, C3 H5 N2^+^'
_chemical_formula_sum 'C10 H10 N2 O3'
_chemical_formula_weight 206.20
_chemical_melting_point 402.0(10)
_chemical_name_systematic
;
Imidazolium 2-hydroxybenzoate
;
_space_group_crystal_system orthorhombic
_space_group_IT_number 61
_space_group_name_Hall '-P 2ac 2ab'
_space_group_name_H-M_alt 'P b c a'
_atom_sites_solution_hydrogens mixed
_atom_sites_solution_primary direct
_atom_sites_solution_secondary difmap
_audit_creation_method SHELXL-2018/3
_audit_update_record
;
2024-07-15 deposited with the CCDC.	2025-03-26 downloaded from the CCDC.
;
_cell_angle_alpha 90
_cell_angle_beta 90
_cell_angle_gamma 90
_cell_formula_units_Z 8
_cell_length_a 11.0988(6)
_cell_length_b 10.9361(5)
_cell_length_c 16.4701(9)
_cell_measurement_reflns_used 4932
_cell_measurement_temperature 240(2)
_cell_measurement_theta_max 28.07
_cell_measurement_theta_min 3.90
_cell_volume 1999.10(18)
_computing_cell_refinement 'CrysAlisPro 1.171.38.46 (Rigaku OD, 2015)'
_computing_data_collection 'CrysAlisPro 1.171.38.46 (Rigaku OD, 2015)'
_computing_data_reduction 'CrysAlisPro 1.171.38.46 (Rigaku OD, 2015)'
_computing_molecular_graphics 'ORTEP-3 for Windows (Farrugia, 2012)'
_computing_publication_material
; 
WINGX (Farrugia, 2012), OLEX2 v1.2-alpha (Dolomanov et al., 2009), 
PLATON (Spek, 2009)
;
_computing_structure_refinement 'SHELXL-2014 (Sheldrick, 2015)'
_computing_structure_solution 'SHELXT (Sheldrick, 2015)'
_diffrn_ambient_temperature 240.0(1)
_diffrn_detector_area_resol_mean 10.3991
_diffrn_measured_fraction_theta_full 0.998
_diffrn_measured_fraction_theta_max 0.912
_diffrn_measurement_device_type 'SuperNova, Dual, Cu at zero, Atlas'
_diffrn_measurement_method '\w scans'
_diffrn_radiation_type MoK\a
_diffrn_radiation_wavelength 0.71073
_diffrn_reflns_av_R_equivalents 0.0334
_diffrn_reflns_av_unetI/netI 0.0192
_diffrn_reflns_Laue_measured_fraction_full 0.998
_diffrn_reflns_Laue_measured_fraction_max 0.912
_diffrn_reflns_limit_h_max 14
_diffrn_reflns_limit_h_min -14
_diffrn_reflns_limit_k_max 14
_diffrn_reflns_limit_k_min -13
_diffrn_reflns_limit_l_max 21
_diffrn_reflns_limit_l_min -20
_diffrn_reflns_number 16879
_diffrn_reflns_point_group_measured_fraction_full 0.998
_diffrn_reflns_point_group_measured_fraction_max 0.912
_diffrn_reflns_theta_full 25.242
_diffrn_reflns_theta_max 29.670
_diffrn_reflns_theta_min 2.893
_diffrn_source 'micro-focus sealed X-ray tube'
_exptl_absorpt_coefficient_mu 0.103
_exptl_absorpt_correction_T_max 1.00000
_exptl_absorpt_correction_T_min 0.62629
_exptl_absorpt_correction_type multi-scan
_exptl_absorpt_process_details
;
CrysAlisPro 1.171.38.46 (Rigaku Oxford Diffraction, 2015)
Empirical absorption correction using spherical harmonics,
implemented in SCALE3 ABSPACK scaling algorithm.
;
_exptl_crystal_colour colourless
_exptl_crystal_density_diffrn 1.370
_exptl_crystal_description block
_exptl_crystal_F_000 864
_exptl_crystal_recrystallization_method 'Re-crystallisation from solvent: AcOEt'
_exptl_crystal_size_max 0.24
_exptl_crystal_size_mid 0.22
_exptl_crystal_size_min 0.11
_refine_diff_density_max 0.323
_refine_diff_density_min -0.181
_refine_diff_density_rms 0.050
_refine_ls_extinction_coef 0.0075(11)
_refine_ls_extinction_expression Fc^*^=kFc[1+0.001xFc^2^\l^3^/sin(2\q)]^-1/4^
_refine_ls_extinction_method 'SHELXL-2018/3 (Sheldrick 2018)'
_refine_ls_goodness_of_fit_ref 1.074
_refine_ls_hydrogen_treatment mixed
_refine_ls_matrix_type full
_refine_ls_number_parameters 149
_refine_ls_number_reflns 2584
_refine_ls_number_restraints 0
_refine_ls_restrained_S_all 1.074
_refine_ls_R_factor_all 0.0695
_refine_ls_R_factor_gt 0.0493
_refine_ls_shift/su_max 0.000
_refine_ls_shift/su_mean 0.000
_refine_ls_structure_factor_coef Fsqd
_refine_ls_weighting_details 'w=1/[\s^2^(Fo^2^)+(0.0493P)^2^+0.8008P] where P=(Fo^2^+2Fc^2^)/3'
_refine_ls_weighting_scheme calc
_refine_ls_wR_factor_gt 0.1210
_refine_ls_wR_factor_ref 0.1362
_reflns_Friedel_coverage 0.000
_reflns_number_gt 1913
_reflns_number_total 2584
_reflns_threshold_expression 'I > 2\s(I)'
_cod_data_source_file d4cp04519j2.cif
_cod_data_source_block shelx
_cod_depositor_comments
;
The following automatic conversions were performed:

data item '_chemical_melting_point' value '401-403' was changed to
'402.0(10)' -- the average value was taken and precision was
estimated.

Automatic conversion script
Id: cif_fix_values 8170 2020-07-09 18:12:32Z antanas 
;
_cod_database_code 7250188
_shelx_shelxl_version_number 2018/3
_shelx_space_group_comment
;
The symmetry employed for this shelxl refinement is uniquely defined
by the following loop, which should always be used as a source of
symmetry information in preference to the above space-group names.
They are only intended as comments.
;

loop_
_space_group_symop_operation_xyz
'x, y, z'
'-x+1/2, -y, z+1/2'
'-x, y+1/2, -z+1/2'
'x+1/2, -y+1/2, -z'
'-x, -y, -z'
'x-1/2, y, -z-1/2'
'x, -y-1/2, z-1/2'
'-x-1/2, y-1/2, z'

loop_
_atom_site_label
_atom_site_type_symbol
_atom_site_fract_x
_atom_site_fract_y
_atom_site_fract_z
_atom_site_U_iso_or_equiv
_atom_site_adp_type
_atom_site_occupancy
_atom_site_site_symmetry_order
_atom_site_calc_flag
_atom_site_refinement_flags_posn
_atom_site_refinement_flags_adp
_atom_site_refinement_flags_occupancy
_atom_site_disorder_assembly
_atom_site_disorder_group
N1A N 0.21062(13) 0.55602(14) 0.52323(9) 0.0497(4) Uani 1 1 d . . . . .
H1A H 0.274(3) 0.526(2) 0.4938(15) 0.093(8) Uiso 1 1 d . . . . .
N2A N 0.07813(14) 0.68097(15) 0.56663(10) 0.0532(4) Uani 1 1 d . . . . .
H2A H 0.031(2) 0.750(2) 0.5760(16) 0.098(9) Uiso 1 1 d . . . . .
C1A C 0.17360(16) 0.66962(16) 0.51955(11) 0.0503(4) Uani 1 1 d . . . . .
H1AA H 0.209018 0.732306 0.488645 0.060 Uiso 1 1 calc R U . . .
C2A C 0.0557(2) 0.5715(2) 0.60047(13) 0.0638(5) Uani 1 1 d . . . . .
H2AA H -0.007113 0.553548 0.636879 0.077 Uiso 1 1 calc R U . . .
C3A C 0.1371(2) 0.49370(18) 0.57367(12) 0.0605(5) Uani 1 1 d . . . . .
H3AA H 0.142831 0.410382 0.587153 0.073 Uiso 1 1 calc R U . . .
C1B C 0.53812(13) 0.48494(14) 0.34027(9) 0.0372(3) Uani 1 1 d . . . . .
C2B C 0.57324(15) 0.36240(16) 0.33568(10) 0.0470(4) Uani 1 1 d . . . . .
C3B C 0.66105(18) 0.32620(19) 0.28082(12) 0.0604(5) Uani 1 1 d . . . . .
H3B H 0.684757 0.243769 0.278364 0.072 Uiso 1 1 calc R U . . .
C4B C 0.71315(17) 0.4099(2) 0.23038(12) 0.0628(5) Uani 1 1 d . . . . .
H4B H 0.773320 0.384776 0.193833 0.075 Uiso 1 1 calc R U . . .
C5B C 0.67845(18) 0.53086(19) 0.23247(11) 0.0588(5) Uani 1 1 d . . . . .
H5B H 0.713775 0.587803 0.196957 0.071 Uiso 1 1 calc R U . . .
C6B C 0.59148(16) 0.56772(16) 0.28706(10) 0.0477(4) Uani 1 1 d . . . . .
H6B H 0.567822 0.650230 0.288371 0.057 Uiso 1 1 calc R U . . .
C7B C 0.44465(13) 0.52556(14) 0.39973(9) 0.0385(3) Uani 1 1 d . . . . .
O8B O 0.42047(10) 0.63612(10) 0.40738(8) 0.0494(3) Uani 1 1 d . . . . .
O9B O 0.39096(10) 0.44265(10) 0.44055(7) 0.0464(3) Uani 1 1 d . . . . .
O10B O 0.52491(15) 0.27630(12) 0.38446(10) 0.0711(5) Uani 1 1 d . . . . .
H10B H 0.463(2) 0.325(2) 0.4153(16) 0.095(8) Uiso 1 1 d . . . . .

loop_
_atom_site_aniso_label
_atom_site_aniso_U_11
_atom_site_aniso_U_22
_atom_site_aniso_U_33
_atom_site_aniso_U_23
_atom_site_aniso_U_13
_atom_site_aniso_U_12
N1A 0.0407(7) 0.0591(9) 0.0494(8) -0.0043(7) 0.0002(6) 0.0117(6)
N2A 0.0471(8) 0.0526(9) 0.0600(9) -0.0127(7) -0.0047(7) 0.0144(7)
C1A 0.0480(9) 0.0497(10) 0.0533(10) 0.0083(8) -0.0055(8) -0.0072(7)
C2A 0.0546(11) 0.0800(14) 0.0567(12) 0.0041(10) 0.0119(9) -0.0079(10)
C3A 0.0717(13) 0.0475(10) 0.0624(12) 0.0096(9) -0.0007(10) 0.0007(9)
C1B 0.0320(7) 0.0428(8) 0.0367(8) -0.0018(6) -0.0030(6) -0.0042(6)
C2B 0.0462(9) 0.0484(9) 0.0465(9) 0.0030(7) 0.0038(7) 0.0042(7)
C3B 0.0565(11) 0.0631(12) 0.0616(12) -0.0057(9) 0.0094(9) 0.0153(9)
C4B 0.0451(10) 0.0880(15) 0.0552(11) -0.0158(10) 0.0135(8) -0.0060(9)
C5B 0.0565(11) 0.0745(13) 0.0453(10) -0.0055(9) 0.0102(8) -0.0257(9)
C6B 0.0506(9) 0.0486(9) 0.0439(9) -0.0014(7) -0.0014(7) -0.0143(7)
C7B 0.0307(7) 0.0432(9) 0.0416(8) -0.0039(6) -0.0052(6) -0.0037(6)
O8B 0.0419(6) 0.0413(6) 0.0652(8) -0.0100(5) 0.0006(5) -0.0020(5)
O9B 0.0429(6) 0.0474(7) 0.0490(7) -0.0011(5) 0.0092(5) -0.0041(5)
O10B 0.0937(11) 0.0456(8) 0.0739(10) 0.0139(7) 0.0306(9) 0.0143(7)

loop_
_atom_type_symbol
_atom_type_description
_atom_type_scat_dispersion_real
_atom_type_scat_dispersion_imag
_atom_type_scat_source
C C 0.0033 0.0016 'International Tables Vol C Tables 4.2.6.8 and 6.1.1.4'
H H 0.0000 0.0000 'International Tables Vol C Tables 4.2.6.8 and 6.1.1.4'
N N 0.0061 0.0033 'International Tables Vol C Tables 4.2.6.8 and 6.1.1.4'
O O 0.0106 0.0060 'International Tables Vol C Tables 4.2.6.8 and 6.1.1.4'

loop_
_geom_angle_atom_site_label_1
_geom_angle_atom_site_label_2
_geom_angle_atom_site_label_3
_geom_angle
_geom_angle_site_symmetry_1
_geom_angle_site_symmetry_3
_geom_angle_publ_flag
C1A N1A C3A 108.53(16) . . ?
C1A N1A H1A 123.6(16) . . ?
C3A N1A H1A 127.9(16) . . ?
C1A N2A C2A 107.99(16) . . ?
C1A N2A H2A 128.6(17) . . ?
C2A N2A H2A 123.4(17) . . ?
N1A C1A N2A 108.30(16) . . ?
N1A C1A H1AA 125.8 . . ?
N2A C1A H1AA 125.8 . . ?
C3A C2A N2A 108.01(18) . . ?
C3A C2A H2AA 126.0 . . ?
N2A C2A H2AA 126.0 . . ?
C2A C3A N1A 107.17(18) . . ?
C2A C3A H3AA 126.4 . . ?
N1A C3A H3AA 126.4 . . ?
C6B C1B C2B 118.09(15) . . ?
C6B C1B C7B 120.97(15) . . ?
C2B C1B C7B 120.94(14) . . ?
O10B C2B C3B 117.92(16) . . ?
O10B C2B C1B 121.75(15) . . ?
C3B C2B C1B 120.33(16) . . ?
C4B C3B C2B 120.20(18) . . ?
C4B C3B H3B 119.9 . . ?
C2B C3B H3B 119.9 . . ?
C3B C4B C5B 120.67(17) . . ?
C3B C4B H4B 119.7 . . ?
C5B C4B H4B 119.7 . . ?
C4B C5B C6B 119.49(17) . . ?
C4B C5B H5B 120.3 . . ?
C6B C5B H5B 120.3 . . ?
C5B C6B C1B 121.19(17) . . ?
C5B C6B H6B 119.4 . . ?
C1B C6B H6B 119.4 . . ?
O8B C7B O9B 122.41(15) . . ?
O8B C7B C1B 120.31(14) . . ?
O9B C7B C1B 117.27(13) . . ?
C2B O10B H10B 101.5(15) . . ?

loop_
_geom_bond_atom_site_label_1
_geom_bond_atom_site_label_2
_geom_bond_distance
_geom_bond_site_symmetry_2
_geom_bond_publ_flag
N1A C1A 1.310(2) . ?
N1A C3A 1.350(3) . ?
N1A H1A 0.92(3) . ?
N2A C1A 1.319(2) . ?
N2A C2A 1.344(3) . ?
N2A H2A 0.94(3) . ?
C1A H1AA 0.9400 . ?
C2A C3A 1.317(3) . ?
C2A H2AA 0.9400 . ?
C3A H3AA 0.9400 . ?
C1B C6B 1.392(2) . ?
C1B C2B 1.398(2) . ?
C1B C7B 1.494(2) . ?
C2B O10B 1.349(2) . ?
C2B C3B 1.387(2) . ?
C3B C4B 1.365(3) . ?
C3B H3B 0.9400 . ?
C4B C5B 1.378(3) . ?
C4B H4B 0.9400 . ?
C5B C6B 1.379(3) . ?
C5B H5B 0.9400 . ?
C6B H6B 0.9400 . ?
C7B O8B 1.2449(19) . ?
C7B O9B 1.2764(19) . ?
O10B H10B 1.01(3) . ?

loop_
_geom_torsion_atom_site_label_1
_geom_torsion_atom_site_label_2
_geom_torsion_atom_site_label_3
_geom_torsion_atom_site_label_4
_geom_torsion
_geom_torsion_site_symmetry_1
_geom_torsion_site_symmetry_2
_geom_torsion_site_symmetry_3
_geom_torsion_site_symmetry_4
_geom_torsion_publ_flag
C3A N1A C1A N2A 0.1(2) . . . . ?
C2A N2A C1A N1A 0.1(2) . . . . ?
C1A N2A C2A C3A -0.3(2) . . . . ?
N2A C2A C3A N1A 0.3(2) . . . . ?
C1A N1A C3A C2A -0.2(2) . . . . ?
C6B C1B C2B O10B -179.27(16) . . . . ?
C7B C1B C2B O10B -0.2(3) . . . . ?
C6B C1B C2B C3B 1.6(2) . . . . ?
C7B C1B C2B C3B -179.30(16) . . . . ?
O10B C2B C3B C4B -179.71(19) . . . . ?
C1B C2B C3B C4B -0.5(3) . . . . ?
C2B C3B C4B C5B -0.8(3) . . . . ?
C3B C4B C5B C6B 1.0(3) . . . . ?
C4B C5B C6B C1B 0.1(3) . . . . ?
C2B C1B C6B C5B -1.4(2) . . . . ?
C7B C1B C6B C5B 179.52(15) . . . . ?
C6B C1B C7B O8B -6.2(2) . . . . ?
C2B C1B C7B O8B 174.73(15) . . . . ?
C6B C1B C7B O9B 172.89(14) . . . . ?
C2B C1B C7B O9B -6.2(2) . . . . ?
